data_2200676
loop_
_publ_author_name
'Thangavel Ravishankar'
'Kandasamy Chinnakali'
'A. Senthilvelan'
'Hoong-Kun Fun'
'Vayalakkavoor T. Ramakrishnan'
'Suchada Chantrapromma'
'Ibrahim Abdul Razak'
'Anwar Usman'

_publ_section_title
;
 2-Chlorobenzoxazolo[3,2-<i>b</i>]isoquinolin-6-one
;
_journal_issue 12
_journal_name_full 'Acta Crystallographica Section E'
_journal_page_first o1209
_journal_page_last o1210
_journal_paper_doi 10.1107/S1600536801019274
_journal_volume 57
_journal_year 2001
_chemical_formula_iupac 'C15 H8 Cl N O2'
_chemical_formula_moiety 'C15 H8 Cl N O2'
_chemical_formula_sum 'C15 H8 Cl N O2'
_chemical_formula_weight 269.67
_chemical_name_systematic
;
2-Chlorobenzoxazolo[3,2-b]isoquinolin-6-one
;
_space_group_IT_number 2
_symmetry_cell_setting triclinic
_symmetry_space_group_name_Hall '-P 1'
_symmetry_space_group_name_H-M 'P -1'
_audit_creation_method SHELXL-97
_cell_angle_alpha 81.891(2)
_cell_angle_beta 83.268(2)
_cell_angle_gamma 85.499(2)
_cell_formula_units_Z 2
_cell_length_a 7.6104(6)
_cell_length_b 7.8699(7)
_cell_length_c 9.8571(9)
_cell_measurement_reflns_used 2122
_cell_measurement_temperature 293(2)
_cell_measurement_theta_max 29.57
_cell_measurement_theta_min 2.10
_cell_volume 579.29(9)
_computing_cell_refinement 'SAINT (Siemens, 1996)'
_computing_data_collection 'SMART (Siemens, 1996)'
_computing_data_reduction SAINT
_computing_molecular_graphics SHELXTL
_computing_publication_material
;
SHELXTL and PLATON (Spek, 1990)
;
_computing_structure_refinement SHELXTL
_computing_structure_solution 'SHELXTL (Sheldrick, 1997)'
_diffrn_ambient_temperature 293(2)
_diffrn_detector_area_resol_mean 8.33
_diffrn_measured_fraction_theta_full .971
_diffrn_measured_fraction_theta_max .971
_diffrn_measurement_device_type 'Siemens SMART CCD area-detector'
_diffrn_measurement_method \w
_diffrn_radiation_monochromator graphite
_diffrn_radiation_source 'fine-focus sealed tube'
_diffrn_radiation_type MoK\a
_diffrn_radiation_wavelength .71073
_diffrn_reflns_av_R_equivalents .071
_diffrn_reflns_av_sigmaI/netI .125
_diffrn_reflns_limit_h_max 6
_diffrn_reflns_limit_h_min -9
_diffrn_reflns_limit_k_max 9
_diffrn_reflns_limit_k_min -9
_diffrn_reflns_limit_l_max 11
_diffrn_reflns_limit_l_min -10
_diffrn_reflns_number 3273
_diffrn_reflns_theta_full 25.00
_diffrn_reflns_theta_max 25.00
_diffrn_reflns_theta_min 2.10
_diffrn_standards_decay_% 0
_diffrn_standards_number 0
_exptl_absorpt_coefficient_mu .325
_exptl_absorpt_correction_T_max .968
_exptl_absorpt_correction_T_min .915
_exptl_absorpt_correction_type empirical
_exptl_absorpt_process_details '(SADABS; Sheldrick, 1996)'
_exptl_crystal_colour yellow
_exptl_crystal_density_diffrn 1.546
_exptl_crystal_density_method 'not measured'
_exptl_crystal_description slab
_exptl_crystal_F_000 276
_exptl_crystal_size_max .28
_exptl_crystal_size_mid .20
_exptl_crystal_size_min .10
_refine_diff_density_max .42
_refine_diff_density_min -.37
_refine_ls_extinction_method none
_refine_ls_goodness_of_fit_ref .93
_refine_ls_hydrogen_treatment constr
_refine_ls_matrix_type full
_refine_ls_number_parameters 172
_refine_ls_number_reflns 1976
_refine_ls_number_restraints 0
_refine_ls_restrained_S_all .93
_refine_ls_R_factor_all .097
_refine_ls_R_factor_gt .069
_refine_ls_shift/su_max <0.001
_refine_ls_shift/su_mean <0.001
_refine_ls_structure_factor_coef Fsqd
_refine_ls_weighting_details 'calc w = 1/[\s^2^(Fo^2^)+(0.0746P)^2^] where P = (Fo^2^+2Fc^2^)/3'
_refine_ls_weighting_scheme calc
_refine_ls_wR_factor_ref .173
_reflns_number_gt 1244
_reflns_number_total 1976
_reflns_threshold_expression I>2\s(I)
_cod_data_source_file cv6078.cif
_cod_data_source_block I
_cod_database_code 2200676
_cod_database_fobs_code 2200676

loop_
_symmetry_equiv_pos_as_xyz
'x, y, z'
'-x, -y, -z'

loop_
_atom_site_label
_atom_site_fract_x
_atom_site_fract_y
_atom_site_fract_z
_atom_site_U_iso_or_equiv
_atom_site_adp_type
_atom_site_calc_flag
_atom_site_refinement_flags
_atom_site_occupancy
_atom_site_disorder_assembly
_atom_site_disorder_group
_atom_site_type_symbol
Cl1 .05080(16) .73131(14) .02619(12) .0661(5) Uani d . 1 . . Cl
O1 .1434(3) .3367(3) .4778(2) .0378(7) Uani d . 1 . . O
O2 .7372(3) .3159(3) .3842(3) .0494(7) Uani d . 1 . . O
N1 .4401(3) .3178(3) .4435(3) .0292(7) Uani d . 1 . . N
C1 .3802(4) .4267(4) .3308(3) .0294(8) Uani d . 1 . . C
C2 .4660(5) .5129(4) .2139(4) .0358(9) Uani d . 1 . . C
H2 .5890 .5085 .1976 .043 Uiso calc R 1 . . H
C3 .3590(5) .6069(4) .1212(4) .0378(9) Uani d . 1 . . C
H3 .4112 .6686 .0411 .045 Uiso calc R 1 . . H
C4 .1762(5) .6103(4) .1462(4) .0385(9) Uani d . 1 . . C
C5 .0889(5) .5231(4) .2632(4) .0394(9) Uani d . 1 . . C
H5 -.0341 .5247 .2792 .047 Uiso calc R 1 . . H
C6 .1977(5) .4338(4) .3539(4) .0321(8) Uani d . 1 . . C
C7 .2942(4) .2648(4) .5328(4) .0309(8) Uani d . 1 . . C
C8 .3030(5) .1589(4) .6504(4) .0370(9) Uani d . 1 . . C
H8 .2017 .1283 .7083 .044 Uiso calc R 1 . . H
C9 .4778(5) .0944(4) .6829(4) .0319(8) Uani d . 1 . . C
C10 .5022(5) -.0216(4) .8019(4) .0424(10) Uani d . 1 . . C
H10 .4042 -.0567 .8619 .051 Uiso calc R 1 . . H
C11 .6701(6) -.0843(5) .8308(4) .0476(11) Uani d . 1 . . C
H11 .6841 -.1596 .9110 .057 Uiso calc R 1 . . H
C12 .8177(5) -.0366(5) .7423(4) .0458(10) Uani d . 1 . . C
H12 .9300 -.0815 .7620 .055 Uiso calc R 1 . . H
C13 .7984(5) .0771(4) .6252(4) .0403(9) Uani d . 1 . . C
H13 .8980 .1107 .5665 .048 Uiso calc R 1 . . H
C14 .6287(4) .1432(4) .5934(4) .0321(8) Uani d . 1 . . C
C15 .6157(5) .2623(4) .4669(4) .0343(9) Uani d . 1 . . C

loop_
_atom_site_aniso_label
_atom_site_aniso_U_11
_atom_site_aniso_U_22
_atom_site_aniso_U_33
_atom_site_aniso_U_12
_atom_site_aniso_U_13
_atom_site_aniso_U_23
Cl1 .0657(8) .0723(8) .0567(8) .0052(6) -.0270(6) .0157(6)
O1 .0239(14) .0445(14) .0405(15) -.0031(11) -.0006(11) .0083(11)
O2 .0278(16) .0661(17) .0495(17) -.0096(13) -.0009(13) .0101(13)
N1 .0240(16) .0299(15) .0322(17) -.0045(12) -.0029(12) .0021(12)
C1 .030(2) .0265(16) .032(2) -.0021(14) -.0060(15) -.0020(14)
C2 .034(2) .0344(18) .037(2) -.0057(16) -.0018(16) .0024(16)
C3 .044(2) .0341(19) .033(2) -.0054(16) -.0022(17) .0035(15)
C4 .043(2) .0341(19) .038(2) .0047(17) -.0127(18) -.0010(16)
C5 .034(2) .0372(19) .046(2) -.0005(16) -.0068(18) -.0004(17)
C6 .030(2) .0304(18) .033(2) -.0038(15) .0006(15) .0005(15)
C7 .0225(19) .0317(18) .037(2) -.0028(14) .0017(15) -.0020(15)
C8 .033(2) .040(2) .037(2) -.0090(16) .0009(16) -.0011(17)
C9 .035(2) .0275(17) .034(2) -.0041(14) -.0056(16) -.0054(14)
C10 .047(3) .038(2) .040(2) -.0108(18) -.0028(18) .0036(16)
C11 .060(3) .036(2) .048(3) -.0067(19) -.022(2) .0064(18)
C12 .042(2) .041(2) .056(3) -.0023(18) -.020(2) .0024(19)
C13 .034(2) .038(2) .049(2) -.0034(16) -.0080(18) -.0036(17)
C14 .030(2) .0277(17) .040(2) -.0030(14) -.0083(16) -.0049(15)
C15 .028(2) .0364(19) .039(2) -.0073(16) -.0047(16) -.0041(16)

loop_
_atom_type_symbol
_atom_type_description
_atom_type_scat_dispersion_real
_atom_type_scat_dispersion_imag
_atom_type_scat_source
C C .0033 .0016 'International Tables Vol C Tables 4.2.6.8 and 6.1.1.4'
H H .0000 .0000 'International Tables Vol C Tables 4.2.6.8 and 6.1.1.4'
N N .0061 .0033 'International Tables Vol C Tables 4.2.6.8 and 6.1.1.4'
O O .0106 .0060 'International Tables Vol C Tables 4.2.6.8 and 6.1.1.4'
Cl Cl .1484 .1585 'International Tables Vol C Tables 4.2.6.8 and 6.1.1.4'

loop_
_geom_angle_atom_site_label_1
_geom_angle_atom_site_label_2
_geom_angle_atom_site_label_3
_geom_angle
C7 O1 C6 106.9(2)
C7 N1 C1 108.6(3)
C7 N1 C15 123.0(3)
C1 N1 C15 128.4(3)
C2 C1 C6 121.3(3)
C2 C1 N1 133.0(3)
C6 C1 N1 105.6(3)
C1 C2 C3 116.4(3)
C1 C2 H2 121.8
C3 C2 H2 121.8
C4 C3 C2 121.1(3)
C4 C3 H3 119.5
C2 C3 H3 119.5
C5 C4 C3 122.8(3)
C5 C4 Cl1 118.6(3)
C3 C4 Cl1 118.6(3)
C6 C5 C4 114.8(4)
C6 C5 H5 122.6
C4 C5 H5 122.6
C5 C6 C1 123.5(3)
C5 C6 O1 126.1(3)
C1 C6 O1 110.4(3)
C8 C7 O1 127.0(3)
C8 C7 N1 124.6(3)
O1 C7 N1 108.5(3)
C7 C8 C9 116.4(3)
C7 C8 H8 121.8
C9 C8 H8 121.8
C10 C9 C14 118.2(3)
C10 C9 C8 121.2(3)
C14 C9 C8 120.5(3)
C11 C10 C9 120.6(4)
C11 C10 H10 119.7
C9 C10 H10 119.7
C10 C11 C12 120.9(3)
C10 C11 H11 119.6
C12 C11 H11 119.6
C13 C12 C11 119.9(4)
C13 C12 H12 120.1
C11 C12 H12 120.1
C12 C13 C14 120.4(4)
C12 C13 H13 119.8
C14 C13 H13 119.8
C9 C14 C13 120.0(3)
C9 C14 C15 122.0(3)
C13 C14 C15 118.1(3)
O2 C15 N1 119.2(3)
O2 C15 C14 127.3(3)
N1 C15 C14 113.5(3)

loop_
_geom_bond_atom_site_label_1
_geom_bond_atom_site_label_2
_geom_bond_site_symmetry_2
_geom_bond_distance
_geom_bond_publ_flag
Cl1 C4 . 1.738(3) yes
O1 C7 . 1.374(4) yes
O1 C6 . 1.384(4) yes
O2 C15 . 1.219(4) yes
N1 C7 . 1.386(4) yes
N1 C1 . 1.402(4) yes
N1 C15 . 1.408(4) yes
C1 C2 . 1.374(5) ?
C1 C6 . 1.379(5) ?
C2 C3 . 1.391(5) ?
C2 H2 . .93 ?
C3 C4 . 1.383(5) ?
C3 H3 . .93 ?
C4 C5 . 1.382(5) ?
C5 C6 . 1.373(5) ?
C5 H5 . .93 ?
C7 C8 . 1.333(5) yes
C8 C9 . 1.442(5) ?
C8 H8 . .93 ?
C9 C10 . 1.402(5) ?
C9 C14 . 1.407(5) ?
C10 C11 . 1.380(5) ?
C10 H10 . .93 ?
C11 C12 . 1.382(6) ?
C11 H11 . .93 ?
C12 C13 . 1.372(5) ?
C12 H12 . .93 ?
C13 C14 . 1.407(5) ?
C13 H13 . .93 ?
C14 C15 . 1.459(5) ?

loop_
_geom_torsion_atom_site_label_1
_geom_torsion_atom_site_label_2
_geom_torsion_atom_site_label_3
_geom_torsion_atom_site_label_4
_geom_torsion
_geom_torsion_publ_flag
C7 N1 C1 C2 -179.5(4) ?
C15 N1 C1 C2 -1.2(6) ?
C7 N1 C1 C6 -1.2(4) ?
C15 N1 C1 C6 177.1(3) ?
C6 C1 C2 C3 .1(5) ?
N1 C1 C2 C3 178.1(3) ?
C1 C2 C3 C4 -.8(5) ?
C2 C3 C4 C5 .4(6) ?
C2 C3 C4 Cl1 179.8(3) ?
C3 C4 C5 C6 .7(5) ?
Cl1 C4 C5 C6 -178.7(3) ?
C4 C5 C6 C1 -1.5(5) ?
C4 C5 C6 O1 180.0(3) ?
C2 C1 C6 C5 1.1(5) ?
N1 C1 C6 C5 -177.4(3) ?
C2 C1 C6 O1 179.9(3) ?
N1 C1 C6 O1 1.3(4) ?
C7 O1 C6 C5 177.7(3) ?
C7 O1 C6 C1 -1.0(4) ?
C6 O1 C7 C8 -178.6(3) yes
C6 O1 C7 N1 .2(3) ?
C1 N1 C7 C8 179.4(3) ?
C15 N1 C7 C8 1.1(5) ?
C1 N1 C7 O1 .6(4) ?
C15 N1 C7 O1 -177.8(3) ?
O1 C7 C8 C9 177.3(3) yes
N1 C7 C8 C9 -1.3(5) ?
C7 C8 C9 C10 -178.1(3) ?
C7 C8 C9 C14 .1(5) ?
C14 C9 C10 C11 .8(5) ?
C8 C9 C10 C11 179.1(3) ?
C9 C10 C11 C12 -1.1(6) ?
C10 C11 C12 C13 1.3(6) ?
C11 C12 C13 C14 -1.1(6) ?
C10 C9 C14 C13 -.6(5) ?
C8 C9 C14 C13 -178.9(3) ?
C10 C9 C14 C15 179.6(3) ?
C8 C9 C14 C15 1.3(5) ?
C12 C13 C14 C9 .8(5) ?
C12 C13 C14 C15 -179.4(3) ?
C7 N1 C15 O2 -179.4(3) ?
C1 N1 C15 O2 2.6(5) ?
C7 N1 C15 C14 .4(4) ?
C1 N1 C15 C14 -177.7(3) ?
C9 C14 C15 O2 178.2(3) ?
C13 C14 C15 O2 -1.6(6) ?
C9 C14 C15 N1 -1.5(5) ?
C13 C14 C15 N1 178.7(3) ?

loop_
_cod_related_entry_id
_cod_related_entry_database
_cod_related_entry_code
1 ChemSpider 21132614
